data_4115838
loop_
_publ_author_name
'Alexey I. Baranov'
'Lars A. Kloo'
'Andrei V. Olenev'
'Boris A. Popovkin'
'Anatolii I. Romanenko'
'Andrei V. Shevelkov'

_publ_contact_author
;
        Boris A. Popovkin
        Inorganic Synthesis Laboratory
        Moscow State University
        Leninskie Gory
        119899 Moscow
        Russia
;
_publ_contact_author_email popovkin@inorg.chem.msu.ru
_publ_contact_author_fax '7 095 939-0171'
_publ_contact_author_phone '7 095 939-3339'
_publ_section_title
;
 Unique Metallic Wires in a Novel Quasi-1D Compound. Synthesis, Crystal
 and Electronic Structure, and Properties of Ni8Bi8SI
;
_journal_name_full 'Journal of the American Chemical Society'
_journal_page_first 12375
_journal_page_last 12379
_journal_paper_doi 10.1021/ja0167001
_journal_volume 123
_journal_year 2001
_chemical_formula_moiety 'Bi8 Ni8 S, I'
_chemical_formula_sum 'Bi8 I Ni8 S'
_chemical_formula_weight 2300.48
_chemical_melting_point 596
_chemical_name_common 'nickel bismuth iodide'
_chemical_name_systematic 'nickel bismuth sulphoiodide'
_space_group_IT_number 75
_symmetry_cell_setting tetragonal
_symmetry_space_group_name_Hall 'P 4'
_symmetry_space_group_name_H-M 'P 4'
_atom_sites_solution_hydrogens geom
_atom_sites_solution_primary direct
_atom_sites_solution_secondary difmap
_audit_creation_method SHELXL-97
_cell_angle_alpha 90.00
_cell_angle_beta 90.00
_cell_angle_gamma 90.00
_cell_formula_units_Z 1
_cell_length_a 9.7740(10)
_cell_length_b 9.7740(10)
_cell_length_c 4.1970(10)
_cell_measurement_reflns_used 24
_cell_measurement_temperature 293(2)
_cell_measurement_theta_max 13.25
_cell_measurement_theta_min 12.28
_cell_volume 400.94(11)
_computing_cell_refinement 'CAD4 (Nonius)'
_computing_data_collection 'CAD4 (Nonius)'
_computing_data_reduction 'SDP (Nonius)'
_computing_molecular_graphics 'SHELXL-97 (Sheldrick, 1997)'
_computing_publication_material 'SHELXL-97 (Sheldrick, 1997)'
_computing_structure_refinement 'SHELXL-97 (Sheldrick, 1997)'
_computing_structure_solution 'SHELXS-97 (Sheldrick, 1990)'
_diffrn_ambient_temperature 293(2)
_diffrn_measured_fraction_theta_full 0.996
_diffrn_measured_fraction_theta_max 0.996
_diffrn_measurement_device_type 'Nonius Cad4F'
_diffrn_measurement_method \w--2\q
_diffrn_radiation_monochromator graphite
_diffrn_radiation_source 'fine-focus sealed tube'
_diffrn_radiation_type MoK\a
_diffrn_radiation_wavelength 0.71073
_diffrn_reflns_av_R_equivalents 0.1249
_diffrn_reflns_av_sigmaI/netI 0.1193
_diffrn_reflns_limit_h_max 12
_diffrn_reflns_limit_h_min 0
_diffrn_reflns_limit_k_max 0
_diffrn_reflns_limit_k_min -12
_diffrn_reflns_limit_l_max 5
_diffrn_reflns_limit_l_min 0
_diffrn_reflns_number 608
_diffrn_reflns_theta_full 28.00
_diffrn_reflns_theta_max 28.00
_diffrn_reflns_theta_min 2.08
_diffrn_standards_decay_% 0
_diffrn_standards_interval_time 120
_diffrn_standards_number 1
_exptl_absorpt_coefficient_mu 98.573
_exptl_absorpt_correction_T_max 0.9964
_exptl_absorpt_correction_T_min 0.6593
_exptl_absorpt_correction_type psi-scans
_exptl_crystal_colour black
_exptl_crystal_density_diffrn 9.528
_exptl_crystal_description needle
_exptl_crystal_F_000 957
_exptl_crystal_size_max 0.08
_exptl_crystal_size_mid 0.015
_exptl_crystal_size_min 0.015
_refine_diff_density_max 4.688
_refine_diff_density_min -5.455
_refine_diff_density_rms 1.226
_refine_ls_abs_structure_details 'Flack H D (1983), Acta Cryst. A39, 876-881'
_refine_ls_abs_structure_Flack 0.09(13)
_refine_ls_extinction_coef none
_refine_ls_extinction_method none
_refine_ls_goodness_of_fit_ref 1.018
_refine_ls_hydrogen_treatment mixed
_refine_ls_matrix_type full
_refine_ls_number_parameters 43
_refine_ls_number_reflns 549
_refine_ls_number_restraints 1
_refine_ls_restrained_S_all 1.017
_refine_ls_R_factor_all 0.1097
_refine_ls_R_factor_gt 0.0671
_refine_ls_shift/su_max 0.000
_refine_ls_shift/su_mean 0.000
_refine_ls_structure_factor_coef Fsqd
_refine_ls_weighting_details 'calc w=1/[\s^2^(Fo^2^)+(0.1030P)^2^+0.0000P] where P=(Fo^2^+2Fc^2^)/3'
_refine_ls_weighting_scheme calc
_refine_ls_wR_factor_gt 0.1594
_refine_ls_wR_factor_ref 0.1780
_reflns_number_gt 395
_reflns_number_total 549
_reflns_threshold_expression >2sigma(I)
_cod_data_source_file ja0167001_s1.cif
_cod_data_source_block dic146
_cod_original_formula_sum 'Bi8 Ni8 S, I'
_cod_database_code 4115838

loop_
_symmetry_equiv_pos_as_xyz
'x, y, z'
'-x, -y, z'
'y, -x, z'
'-y, x, z'

loop_
_atom_site_label
_atom_site_type_symbol
_atom_site_fract_x
_atom_site_fract_y
_atom_site_fract_z
_atom_site_U_iso_or_equiv
_atom_site_adp_type
_atom_site_occupancy
_atom_site_symmetry_multiplicity
_atom_site_calc_flag
_atom_site_refinement_flags
Bi1 Bi 0.87618(17) 0.35895(16) 0.5283(15) 0.0167(5) Uani 1 1 d .
Bi2 Bi 0.66036(17) 0.17369(18) 0.0298(12) 0.0169(6) Uani 1 1 d .
Ni3 Ni 1.0888(6) 0.1829(6) 0.524(4) 0.0122(13) Uani 1 1 d .
Ni4 Ni 0.9371(6) 0.1935(6) 0.040(4) 0.0160(14) Uani 1 1 d .
I5 I 0.5000 0.5000 0.563(9) 0.064(4) Uani 1 4 d S
S10 S 1.0000 0.0000 0.790(6) 0.002(4) Uani 1 4 d S

loop_
_atom_site_aniso_label
_atom_site_aniso_U_11
_atom_site_aniso_U_22
_atom_site_aniso_U_33
_atom_site_aniso_U_23
_atom_site_aniso_U_13
_atom_site_aniso_U_12
Bi1 0.0205(9) 0.0114(8) 0.0182(10) 0.003(3) -0.001(3) 0.0015(6)
Bi2 0.0118(8) 0.0208(9) 0.0180(10) 0.010(3) -0.008(3) 0.0017(6)
Ni3 0.014(3) 0.012(3) 0.010(3) 0.000(7) 0.003(7) -0.0004(19)
Ni4 0.016(3) 0.015(3) 0.016(3) 0.009(9) -0.007(9) -0.003(2)
I5 0.061(4) 0.061(4) 0.069(13) 0.000 0.000 0.000
S10 0.001(5) 0.001(5) 0.006(12) 0.000 0.000 0.000

loop_
_atom_type_symbol
_atom_type_description
_atom_type_scat_dispersion_real
_atom_type_scat_dispersion_imag
_atom_type_scat_source
S S 0.1246 0.1234 'International Tables Vol C Tables 4.2.6.8 and 6.1.1.4'
Ni Ni 0.3393 1.1124 'International Tables Vol C Tables 4.2.6.8 and 6.1.1.4'
Bi Bi -4.1077 10.2566 'International Tables Vol C Tables 4.2.6.8 and 6.1.1.4'
I I -0.4742 1.8119 'International Tables Vol C Tables 4.2.6.8 and 6.1.1.4'

loop_
_geom_angle_atom_site_label_1
_geom_angle_atom_site_label_2
_geom_angle_atom_site_label_3
_geom_angle
_geom_angle_site_symmetry_1
_geom_angle_site_symmetry_3
Ni4 Bi1 Ni3 55.9(4) . .
Ni4 Bi1 Ni3 56.8(4) . 4_645
Ni3 Bi1 Ni3 62.7(2) . 4_645
Ni4 Bi1 Ni4 101.20(19) . 1_556
Ni3 Bi1 Ni4 57.6(4) . 1_556
Ni3 Bi1 Ni4 58.5(4) 4_645 1_556
Ni4 Bi1 Bi2 50.22(15) . .
Ni3 Bi1 Bi2 97.5(3) . .
Ni3 Bi1 Bi2 50.1(3) 4_645 .
Ni4 Bi1 Bi2 107.1(2) 1_556 .
Ni4 Bi1 Bi2 106.4(2) . 1_556
Ni3 Bi1 Bi2 98.0(3) . 1_556
Ni3 Bi1 Bi2 50.8(3) 4_645 1_556
Ni4 Bi1 Bi2 49.84(15) 1_556 1_556
Bi2 Bi1 Bi2 74.10(5) . 1_556
Ni4 Bi1 Bi2 48.82(15) . 3_665
Ni3 Bi1 Bi2 48.6(3) . 3_665
Ni3 Bi1 Bi2 96.8(3) 4_645 3_665
Ni4 Bi1 Bi2 104.4(2) 1_556 3_665
Bi2 Bi1 Bi2 96.5(2) . 3_665
Bi2 Bi1 Bi2 144.60(7) 1_556 3_665
Ni4 Bi1 Bi2 103.7(2) . 3_666
Ni3 Bi1 Bi2 49.3(3) . 3_666
Ni3 Bi1 Bi2 97.2(3) 4_645 3_666
Ni4 Bi1 Bi2 48.52(14) 1_556 3_666
Bi2 Bi1 Bi2 144.61(7) . 3_666
Bi2 Bi1 Bi2 96.24(19) 1_556 3_666
Bi2 Bi1 Bi2 71.52(5) 3_665 3_666
Ni4 Bi1 Bi2 94.5(3) . 4_655
Ni3 Bi1 Bi2 127.9(4) . 4_655
Ni3 Bi1 Bi2 139.2(5) 4_645 4_655
Ni4 Bi1 Bi2 162.0(3) 1_556 4_655
Bi2 Bi1 Bi2 89.68(17) . 4_655
Bi2 Bi1 Bi2 133.24(7) 1_556 4_655
Bi2 Bi1 Bi2 79.41(14) 3_665 4_655
Bi2 Bi1 Bi2 119.11(5) 3_666 4_655
Ni4 Bi1 Bi2 163.3(2) . 4_656
Ni3 Bi1 Bi2 128.4(4) . 4_656
Ni3 Bi1 Bi2 139.7(5) 4_645 4_656
Ni4 Bi1 Bi2 93.1(3) 1_556 4_656
Bi2 Bi1 Bi2 133.25(7) . 4_656
Bi2 Bi1 Bi2 89.44(18) 1_556 4_656
Bi2 Bi1 Bi2 119.12(5) 3_665 4_656
Bi2 Bi1 Bi2 79.22(14) 3_666 4_656
Bi2 Bi1 Bi2 70.20(4) 4_655 4_656
Ni4 Bi1 Bi1 107.88(16) . 2_765
Ni3 Bi1 Bi1 88.35(13) . 2_765
Ni3 Bi1 Bi1 151.05(15) 4_645 2_765
Ni4 Bi1 Bi1 107.39(15) 1_556 2_765
Bi2 Bi1 Bi1 142.29(12) . 2_765
Bi2 Bi1 Bi1 142.12(12) 1_556 2_765
Bi2 Bi1 Bi1 60.31(7) 3_665 2_765
Bi2 Bi1 Bi1 60.38(6) 3_666 2_765
Bi2 Bi1 Bi1 58.73(6) 4_655 2_765
Bi2 Bi1 Bi1 58.80(7) 4_656 2_765
Ni4 Bi1 I5 116.6(6) . .
Ni3 Bi1 I5 160.85(15) . .
Ni3 Bi1 I5 98.23(13) 4_645 .
Ni4 Bi1 I5 112.3(6) 1_556 .
Bi2 Bi1 I5 68.8(4) . .
Bi2 Bi1 I5 66.0(4) 1_556 .
Bi2 Bi1 I5 143.0(6) 3_665 .
Bi2 Bi1 I5 138.9(6) 3_666 .
Bi2 Bi1 I5 67.2(4) 4_655 .
Bi2 Bi1 I5 64.6(4) 4_656 .
Bi1 Bi1 I5 110.71(6) 2_765 .
Ni3 Bi2 Ni4 56.4(4) 4_645 .
Ni3 Bi2 Ni4 55.3(4) 4_645 4_645
Ni4 Bi2 Ni4 62.4(2) . 4_645
Ni3 Bi2 Ni3 100.59(19) 4_645 4_644
Ni4 Bi2 Ni3 58.4(4) . 4_644
Ni4 Bi2 Ni3 57.4(4) 4_645 4_644
Ni3 Bi2 Bi1 49.90(15) 4_645 .
Ni4 Bi2 Bi1 49.4(3) . .
Ni4 Bi2 Bi1 96.6(3) 4_645 .
Ni3 Bi2 Bi1 106.5(2) 4_644 .
Ni3 Bi2 Bi1 106.2(2) 4_645 1_554
Ni4 Bi2 Bi1 50.9(3) . 1_554
Ni4 Bi2 Bi1 97.6(3) 4_645 1_554
Ni3 Bi2 Bi1 49.66(15) 4_644 1_554
Bi1 Bi2 Bi1 74.10(5) . 1_554
Ni3 Bi2 Bi1 48.32(15) 4_645 4_645
Ni4 Bi2 Bi1 95.8(3) . 4_645
Ni4 Bi2 Bi1 47.9(3) 4_645 4_645
Ni3 Bi2 Bi1 103.6(2) 4_644 4_645
Bi1 Bi2 Bi1 95.92(19) . 4_645
Bi1 Bi2 Bi1 143.59(7) 1_554 4_645
Ni3 Bi2 Bi1 103.3(2) 4_645 4_644
Ni4 Bi2 Bi1 96.8(3) . 4_644
Ni4 Bi2 Bi1 49.3(3) 4_645 4_644
Ni3 Bi2 Bi1 48.12(15) 4_644 4_644
Bi1 Bi2 Bi1 143.60(7) . 4_644
Bi1 Bi2 Bi1 95.6(2) 1_554 4_644
Bi1 Bi2 Bi1 71.52(5) 4_645 4_644
Ni3 Bi2 Bi1 88.7(2) 4_645 3_565
Ni4 Bi2 Bi1 143.8(5) . 3_565
Ni4 Bi2 Bi1 107.6(3) 4_645 3_565
Ni3 Bi2 Bi1 148.65(17) 4_644 3_565
Bi1 Bi2 Bi1 102.4(2) . 3_565
Bi1 Bi2 Bi1 154.77(7) 1_554 3_565
Bi1 Bi2 Bi1 60.95(11) 4_645 3_565
Bi1 Bi2 Bi1 100.69(5) 4_644 3_565
Ni3 Bi2 Bi1 148.92(16) 4_645 3_564
Ni4 Bi2 Bi1 145.3(5) . 3_564
Ni4 Bi2 Bi1 108.6(3) 4_645 3_564
Ni3 Bi2 Bi1 88.0(2) 4_644 3_564
Bi1 Bi2 Bi1 154.79(7) . 3_564
Bi1 Bi2 Bi1 102.1(2) 1_554 3_564
Bi1 Bi2 Bi1 100.69(5) 4_645 3_564
Bi1 Bi2 Bi1 60.82(11) 4_644 3_564
Bi1 Bi2 Bi1 70.20(4) 3_565 3_564
Ni3 Bi2 I5 146.0(4) 4_645 1_554
Ni4 Bi2 I5 109.7(3) . 1_554
Ni4 Bi2 I5 151.5(6) 4_645 1_554
Ni3 Bi2 I5 94.6(5) 4_644 1_554
Bi1 Bi2 I5 96.6(3) . 1_554
Bi1 Bi2 I5 62.2(2) 1_554 1_554
Bi1 Bi2 I5 153.93(19) 4_645 1_554
Bi1 Bi2 I5 109.5(4) 4_644 1_554
Bi1 Bi2 I5 94.0(3) 3_565 1_554
Bi1 Bi2 I5 61.0(2) 3_564 1_554
Ni3 Bi2 I5 92.0(5) 4_645 .
Ni4 Bi2 I5 108.1(3) . .
Ni4 Bi2 I5 146.5(6) 4_645 .
Ni3 Bi2 I5 148.2(4) 4_644 .
Bi1 Bi2 I5 60.7(2) . .
Bi1 Bi2 I5 98.8(3) 1_554 .
Bi1 Bi2 I5 106.6(4) 4_645 .
Bi1 Bi2 I5 155.07(14) 4_644 .
Bi1 Bi2 I5 59.61(18) 3_565 .
Bi1 Bi2 I5 96.2(3) 3_564 .
I5 Bi2 I5 61.07(4) 1_554 .
S10 Ni3 Ni4 101.7(6) . .
S10 Ni3 Ni4 100.5(6) . 3_665
Ni4 Ni3 Ni4 67.2(6) . 3_665
S10 Ni3 Ni4 54.0(5) . 1_556
Ni4 Ni3 Ni4 109.3(3) . 1_556
Ni4 Ni3 Ni4 153.9(3) 3_665 1_556
S10 Ni3 Ni4 53.4(5) . 3_666
Ni4 Ni3 Ni4 154.1(3) . 3_666
Ni4 Ni3 Ni4 106.9(3) 3_665 3_666
Ni4 Ni3 Ni4 64.2(5) 1_556 3_666
S10 Ni3 Bi1 101.7(3) . .
Ni4 Ni3 Bi1 61.7(4) . .
Ni4 Ni3 Bi1 127.2(7) 3_665 .
Ni4 Ni3 Bi1 62.2(3) 1_556 .
Ni4 Ni3 Bi1 124.8(7) 3_666 .
S10 Ni3 Bi1 101.6(4) . 3_665
Ni4 Ni3 Bi1 126.1(7) . 3_665
Ni4 Ni3 Bi1 61.1(4) 3_665 3_665
Ni4 Ni3 Bi1 123.7(7) 1_556 3_665
Ni4 Ni3 Bi1 61.7(4) 3_666 3_665
Bi1 Ni3 Bi1 152.7(2) . 3_665
S10 Ni3 Bi2 159.3(9) . 3_665
Ni4 Ni3 Bi2 62.5(4) . 3_665
Ni4 Ni3 Bi2 61.9(4) 3_665 3_665
Ni4 Ni3 Bi2 141.4(3) 1_556 3_665
Ni4 Ni3 Bi2 138.9(3) 3_666 3_665
Bi1 Ni3 Bi2 83.1(4) . 3_665
Bi1 Ni3 Bi2 80.0(3) 3_665 3_665
S10 Ni3 Bi2 100.0(8) . 3_666
Ni4 Ni3 Bi2 141.1(3) . 3_666
Ni4 Ni3 Bi2 138.5(3) 3_665 3_666
Ni4 Ni3 Bi2 60.8(4) 1_556 3_666
Ni4 Ni3 Bi2 60.1(4) 3_666 3_666
Bi1 Ni3 Bi2 82.6(4) . 3_666
Bi1 Ni3 Bi2 79.6(4) 3_665 3_666
Bi2 Ni3 Bi2 100.59(19) 3_665 3_666
S10 Ni3 Ni3 51.9(3) . 4_645
Ni4 Ni3 Ni3 57.1(3) . 4_645
Ni4 Ni3 Ni3 103.17(19) 3_665 4_645
Ni4 Ni3 Ni3 58.6(3) 1_556 4_645
Ni4 Ni3 Ni3 102.64(17) 3_666 4_645
Bi1 Ni3 Ni3 58.7(2) . 4_645
Bi1 Ni3 Ni3 148.6(2) 3_665 4_645
Bi2 Ni3 Ni3 118.3(3) 3_665 4_645
Bi2 Ni3 Ni3 117.9(2) 3_666 4_645
S10 Ni3 Ni3 51.9(3) . 3_665
Ni4 Ni3 Ni3 103.39(19) . 3_665
Ni4 Ni3 Ni3 55.7(3) 3_665 3_665
Ni4 Ni3 Ni3 102.83(18) 1_556 3_665
Ni4 Ni3 Ni3 57.2(3) 3_666 3_665
Bi1 Ni3 Ni3 148.7(2) . 3_665
Bi1 Ni3 Ni3 58.6(2) 3_665 3_665
Bi2 Ni3 Ni3 115.7(2) 3_665 3_665
Bi2 Ni3 Ni3 115.4(3) 3_666 3_665
Ni3 Ni3 Ni3 90.001(1) 4_645 3_665
S10 Ni4 Ni3 100.4(6) 1_554 .
S10 Ni4 Ni3 99.2(6) 1_554 4_645
Ni3 Ni4 Ni3 67.2(6) . 4_645
S10 Ni4 Ni3 55.1(6) 1_554 1_554
Ni3 Ni4 Ni3 109.3(3) . 1_554
Ni3 Ni4 Ni3 153.8(3) 4_645 1_554
S10 Ni4 Ni3 54.5(6) 1_554 4_644
Ni3 Ni4 Ni3 154.0(3) . 4_644
Ni3 Ni4 Ni3 106.9(3) 4_645 4_644
Ni3 Ni4 Ni3 64.2(5) 1_554 4_644
S10 Ni4 Bi1 157.8(9) 1_554 .
Ni3 Ni4 Bi1 62.5(4) . .
Ni3 Ni4 Bi1 62.1(4) 4_645 .
Ni3 Ni4 Bi1 141.3(3) 1_554 .
Ni3 Ni4 Bi1 139.1(3) 4_644 .
S10 Ni4 Bi2 101.9(3) 1_554 .
Ni3 Ni4 Bi2 126.6(7) . .
Ni3 Ni4 Bi2 61.8(4) 4_645 .
Ni3 Ni4 Bi2 123.2(7) 1_554 .
Ni3 Ni4 Bi2 61.4(4) 4_644 .
Bi1 Ni4 Bi2 80.4(3) . .
S10 Ni4 Bi2 101.7(4) 1_554 3_665
Ni3 Ni4 Bi2 62.2(3) . 3_665
Ni3 Ni4 Bi2 127.7(7) 4_645 3_665
Ni3 Ni4 Bi2 61.8(4) 1_554 3_665
Ni3 Ni4 Bi2 124.3(7) 4_644 3_665
Bi1 Ni4 Bi2 83.3(3) . 3_665
Bi2 Ni4 Bi2 152.3(2) . 3_665
S10 Ni4 Bi1 101.0(9) 1_554 1_554
Ni3 Ni4 Bi1 141.4(3) . 1_554
Ni3 Ni4 Bi1 139.0(3) 4_645 1_554
Ni3 Ni4 Bi1 60.2(4) 1_554 1_554
Ni3 Ni4 Bi1 59.8(4) 4_644 1_554
Bi1 Ni4 Bi1 101.20(19) . 1_554
Bi2 Ni4 Bi1 79.3(3) . 1_554
Bi2 Ni4 Bi1 82.2(3) 3_665 1_554
S10 Ni4 Ni4 51.3(3) 1_554 3_665
Ni3 Ni4 Ni4 57.1(3) . 3_665
Ni3 Ni4 Ni4 103.11(18) 4_645 3_665
Ni3 Ni4 Ni4 58.6(3) 1_554 3_665
Ni3 Ni4 Ni4 102.58(18) 4_644 3_665
Bi1 Ni4 Ni4 118.2(2) . 3_665
Bi2 Ni4 Ni4 148.9(2) . 3_665
Bi2 Ni4 Ni4 58.7(2) 3_665 3_665
Bi1 Ni4 Ni4 117.3(3) 1_554 3_665
S10 Ni4 Ni4 51.3(3) 1_554 4_645
Ni3 Ni4 Ni4 103.32(19) . 4_645
Ni3 Ni4 Ni4 55.7(3) 4_645 4_645
Ni3 Ni4 Ni4 102.78(18) 1_554 4_645
Ni3 Ni4 Ni4 57.2(3) 4_644 4_645
Bi1 Ni4 Ni4 115.9(2) . 4_645
Bi2 Ni4 Ni4 58.9(2) . 4_645
Bi2 Ni4 Ni4 148.7(2) 3_665 4_645
Bi1 Ni4 Ni4 115.2(2) 1_554 4_645
Ni4 Ni4 Ni4 90.0 3_665 4_645
Bi1 I5 Bi1 175.7(12) 3_565 4_655
Bi1 I5 Bi1 89.92(5) 3_565 2_665
Bi1 I5 Bi1 89.92(5) 4_655 2_665
Bi1 I5 Bi1 89.92(5) 3_565 .
Bi1 I5 Bi1 89.92(5) 4_655 .
Bi1 I5 Bi1 175.7(12) 2_665 .
Bi1 I5 Bi2 131.0(6) 3_565 4_656
Bi1 I5 Bi2 51.74(17) 4_655 4_656
Bi1 I5 Bi2 128.2(5) 2_665 4_656
Bi1 I5 Bi2 54.42(18) . 4_656
Bi1 I5 Bi2 128.2(5) 3_565 2_666
Bi1 I5 Bi2 54.42(18) 4_655 2_666
Bi1 I5 Bi2 51.74(17) 2_665 2_666
Bi1 I5 Bi2 131.0(6) . 2_666
Bi2 I5 Bi2 76.5(4) 4_656 2_666
Bi1 I5 Bi2 51.74(17) 3_565 3_566
Bi1 I5 Bi2 131.0(6) 4_655 3_566
Bi1 I5 Bi2 54.42(18) 2_665 3_566
Bi1 I5 Bi2 128.2(5) . 3_566
Bi2 I5 Bi2 122.3(9) 4_656 3_566
Bi2 I5 Bi2 76.5(4) 2_666 3_566
Bi1 I5 Bi2 54.42(18) 3_565 1_556
Bi1 I5 Bi2 128.2(5) 4_655 1_556
Bi1 I5 Bi2 131.0(6) 2_665 1_556
Bi1 I5 Bi2 51.74(18) . 1_556
Bi2 I5 Bi2 76.5(4) 4_656 1_556
Bi2 I5 Bi2 122.3(9) 2_666 1_556
Bi2 I5 Bi2 76.5(4) 3_566 1_556
Bi1 I5 I5 87.8(6) 3_565 1_554
Bi1 I5 I5 87.8(6) 4_655 1_554
Bi1 I5 I5 87.8(6) 2_665 1_554
Bi1 I5 I5 87.8(6) . 1_554
Bi2 I5 I5 118.8(5) 4_656 1_554
Bi2 I5 I5 118.8(5) 2_666 1_554
Bi2 I5 I5 118.8(5) 3_566 1_554
Bi2 I5 I5 118.8(5) 1_556 1_554
Bi1 I5 I5 92.2(6) 3_565 1_556
Bi1 I5 I5 92.2(6) 4_655 1_556
Bi1 I5 I5 92.2(6) 2_665 1_556
Bi1 I5 I5 92.2(6) . 1_556
Bi2 I5 I5 61.2(5) 4_656 1_556
Bi2 I5 I5 61.2(5) 2_666 1_556
Bi2 I5 I5 61.2(5) 3_566 1_556
Bi2 I5 I5 61.2(5) 1_556 1_556
I5 I5 I5 180.000(9) 1_554 1_556
Bi1 I5 Bi2 53.2(2) 3_565 .
Bi1 I5 Bi2 124.0(6) 4_655 .
Bi1 I5 Bi2 126.5(6) 2_665 .
Bi1 I5 Bi2 50.5(2) . .
Bi2 I5 Bi2 104.91(4) 4_656 .
Bi2 I5 Bi2 176.6(9) 2_666 .
Bi2 I5 Bi2 104.91(4) 3_566 .
Bi2 I5 Bi2 61.07(4) 1_556 .
I5 I5 Bi2 57.8(4) 1_554 .
I5 I5 Bi2 122.2(4) 1_556 .
Bi1 I5 Bi2 50.5(2) 3_565 3_565
Bi1 I5 Bi2 126.5(6) 4_655 3_565
Bi1 I5 Bi2 53.2(2) 2_665 3_565
Bi1 I5 Bi2 124.0(6) . 3_565
Bi2 I5 Bi2 176.6(9) 4_656 3_565
Bi2 I5 Bi2 104.91(4) 2_666 3_565
Bi2 I5 Bi2 61.07(4) 3_566 3_565
Bi2 I5 Bi2 104.91(4) 1_556 3_565
I5 I5 Bi2 57.8(4) 1_554 3_565
I5 I5 Bi2 122.2(4) 1_556 3_565
Bi2 I5 Bi2 73.5(4) . 3_565
Ni4 S10 Ni4 77.5(6) 3_666 1_556
Ni4 S10 Ni4 124.5(14) 3_666 4_646
Ni4 S10 Ni4 77.5(6) 1_556 4_646
Ni4 S10 Ni4 77.5(6) 3_666 2_756
Ni4 S10 Ni4 124.5(14) 1_556 2_756
Ni4 S10 Ni4 77.5(6) 4_646 2_756
Ni4 S10 Ni3 72.1(4) 3_666 .
Ni4 S10 Ni3 70.9(4) 1_556 .
Ni4 S10 Ni3 139.8(2) 4_646 .
Ni4 S10 Ni3 141.6(2) 2_756 .
Ni4 S10 Ni3 139.8(2) 3_666 2_755
Ni4 S10 Ni3 141.6(2) 1_556 2_755
Ni4 S10 Ni3 72.1(4) 4_646 2_755
Ni4 S10 Ni3 70.9(4) 2_756 2_755
Ni3 S10 Ni3 121.4(14) . 2_755
Ni4 S10 Ni3 141.6(2) 3_666 4_645
Ni4 S10 Ni3 72.1(4) 1_556 4_645
Ni4 S10 Ni3 70.9(4) 4_646 4_645
Ni4 S10 Ni3 139.8(2) 2_756 4_645
Ni3 S10 Ni3 76.1(6) . 4_645
Ni3 S10 Ni3 76.1(6) 2_755 4_645
Ni4 S10 Ni3 70.9(4) 3_666 3_665
Ni4 S10 Ni3 139.8(2) 1_556 3_665
Ni4 S10 Ni3 141.6(2) 4_646 3_665
Ni4 S10 Ni3 72.1(4) 2_756 3_665
Ni3 S10 Ni3 76.1(6) . 3_665
Ni3 S10 Ni3 76.1(6) 2_755 3_665
Ni3 S10 Ni3 121.4(14) 4_645 3_665

loop_
_geom_bond_atom_site_label_1
_geom_bond_atom_site_label_2
_geom_bond_distance
_geom_bond_site_symmetry_2
Bi1 Ni4 2.679(16) .
Bi1 Ni3 2.699(6) .
Bi1 Ni3 2.702(6) 4_645
Bi1 Ni4 2.752(14) 1_556
Bi1 Bi2 3.479(6) .
Bi1 Bi2 3.487(6) 1_556
Bi1 Bi2 3.587(5) 3_665
Bi1 Bi2 3.595(6) 3_666
Bi1 Bi2 3.646(5) 4_655
Bi1 Bi2 3.653(5) 4_656
Bi1 Bi1 3.669(3) 2_765
Bi1 I5 3.929(2) .
Bi2 Ni3 2.709(14) 4_645
Bi2 Ni4 2.712(6) .
Bi2 Ni4 2.718(6) 4_645
Bi2 Ni3 2.746(15) 4_644
Bi2 Bi1 3.487(6) 1_554
Bi2 Bi1 3.587(5) 4_645
Bi2 Bi1 3.595(6) 4_644
Bi2 Bi1 3.646(5) 3_565
Bi2 Bi1 3.653(5) 3_564
Bi2 I5 4.057(18) 1_554
Bi2 I5 4.20(2) .
Ni3 S10 2.279(16) .
Ni3 Ni4 2.519(19) .
Ni3 Ni4 2.560(18) 3_665
Ni3 Ni4 2.625(19) 1_556
Ni3 Ni4 2.665(19) 3_666
Ni3 Bi1 2.702(6) 3_665
Ni3 Bi2 2.709(14) 3_665
Ni3 Bi2 2.746(15) 3_666
Ni3 Ni3 2.810(8) 4_645
Ni3 Ni3 2.810(8) 3_665
Ni4 S10 2.248(16) 1_554
Ni4 Ni3 2.560(18) 4_645
Ni4 Ni3 2.625(19) 1_554
Ni4 Ni3 2.665(19) 4_644
Ni4 Bi2 2.718(6) 3_665
Ni4 Bi1 2.752(14) 1_554
Ni4 Ni4 2.812(8) 3_665
Ni4 Ni4 2.812(8) 4_645
I5 Bi1 3.929(2) 3_565
I5 Bi1 3.929(2) 4_655
I5 Bi1 3.929(2) 2_665
I5 Bi2 4.057(18) 4_656
I5 Bi2 4.057(18) 2_666
I5 Bi2 4.057(18) 3_566
I5 Bi2 4.057(18) 1_556
I5 I5 4.1970(10) 1_554
I5 I5 4.1970(10) 1_556
I5 Bi2 4.20(2) 3_565
S10 Ni4 2.248(16) 3_666
S10 Ni4 2.248(16) 1_556
S10 Ni4 2.248(16) 4_646
S10 Ni4 2.248(16) 2_756
S10 Ni3 2.279(16) 2_755
S10 Ni3 2.279(16) 4_645
S10 Ni3 2.279(16) 3_665
